data_4320799
loop_
_publ_author_name
'Eric G. Tulsky'
'Jeffrey R. Long'

_publ_contact_author
;
       Jeffrey R. Long
       Department of Chemistry
       University of California, Berkeley
       United States of America
;
_publ_contact_author_email jlong@cchem.berkeley.edu
_publ_contact_author_fax '510 643-3832'
_publ_contact_author_phone '510 642-0860'
_publ_section_title
;
 Heterometal Substitution in the Dimensional Reduction of Cluster
 Frameworks: Synthesis of Soluble [Re6-nOsnSe8Cl6](4-n) (n = 1-3)
 Cluster-Containing Solids
;
_journal_name_full 'Inorganic Chemistry'
_journal_page_first 6990
_journal_page_last 7002
_journal_paper_doi 10.1021/ic010867d
_journal_volume 40
_journal_year 2001
_chemical_compound_source synthetic
_chemical_formula_sum 'Cl6 Cs2 Os2 Re4 Se8'
_chemical_formula_weight 2235.40
_chemical_name_systematic
;
?
;
_space_group_IT_number 163
_symmetry_cell_setting hexagonal
_symmetry_space_group_name_Hall '-P 3 2c'
_symmetry_space_group_name_H-M 'P -3 1 c'
_atom_sites_solution_hydrogens geom
_atom_sites_solution_primary direct
_atom_sites_solution_secondary difmap
_audit_creation_method SHELXL
_cell_angle_alpha 90.00
_cell_angle_beta 90.00
_cell_angle_gamma 120.00
_cell_formula_units_Z 2
_cell_length_a 9.8333(2)
_cell_length_b 9.8333(2)
_cell_length_c 14.12520(10)
_cell_measurement_temperature 153(2)
_cell_volume 1182.83(4)
_computing_cell_refinement 'Bruker SAINT'
_computing_data_collection 'Bruker SMART'
_computing_data_reduction 'Bruker SAINT'
_computing_molecular_graphics 'Bruker SHELXTL'
_computing_publication_material 'Bruker SHELXTL'
_computing_structure_refinement 'SHELXL-93 (Sheldrick, 1993)'
_computing_structure_solution 'SHELXS-86 (Sheldrick, 1990)'
_diffrn_ambient_temperature 153(2)
_diffrn_radiation_monochromator graphite
_diffrn_radiation_source 'fine-focus sealed tube'
_diffrn_radiation_type MoK\a
_diffrn_radiation_wavelength 0.71073
_diffrn_reflns_av_R_equivalents 0.0667
_diffrn_reflns_av_sigmaI/netI 0.0302
_diffrn_reflns_limit_h_max 7
_diffrn_reflns_limit_h_min -11
_diffrn_reflns_limit_k_max 11
_diffrn_reflns_limit_k_min -9
_diffrn_reflns_limit_l_max 16
_diffrn_reflns_limit_l_min -14
_diffrn_reflns_number 5438
_diffrn_reflns_theta_max 26.01
_diffrn_reflns_theta_min 2.39
_exptl_absorpt_coefficient_mu 47.092
_exptl_absorpt_correction_type multi-scan
_exptl_absorpt_process_details 'Blessing, Acta Cryst. (1995) A51 33-38'
_exptl_crystal_colour red-black
_exptl_crystal_density_diffrn 6.276
_exptl_crystal_description 'hexagonal plates'
_exptl_crystal_F_000 1872
_exptl_crystal_size_max 0.23
_exptl_crystal_size_mid 0.09
_exptl_crystal_size_min 0.01
_refine_diff_density_max 5.442
_refine_diff_density_min -4.080
_refine_diff_density_rms 1.010
_refine_ls_extinction_coef 0.0012(2)
_refine_ls_extinction_expression Fc^*^=kFc[1+0.001xFc^2^\l^3^/sin(2\q)]^-1/4^
_refine_ls_extinction_method SHELXL
_refine_ls_goodness_of_fit_all 1.233
_refine_ls_goodness_of_fit_obs 1.340
_refine_ls_matrix_type full
_refine_ls_number_parameters 36
_refine_ls_number_reflns 753
_refine_ls_number_restraints 0
_refine_ls_restrained_S_all 1.233
_refine_ls_restrained_S_obs 1.340
_refine_ls_R_factor_all 0.0709
_refine_ls_R_factor_obs 0.0592
_refine_ls_shift/esd_max 0.000
_refine_ls_shift/esd_mean 0.000
_refine_ls_structure_factor_coef Fsqd
_refine_ls_weighting_details 'w=1/[\s^2^(Fo^2^)+(0.0921P)^2^+0.0000P] where P=(Fo^2^+2Fc^2^)/3'
_refine_ls_weighting_scheme calc
_refine_ls_wR_factor_all 0.1528
_refine_ls_wR_factor_obs 0.1457
_reflns_number_observed 586
_reflns_number_total 753
_reflns_observed_criterion >2sigma(I)
_cod_data_source_file ic010867d_3.cif
_cod_data_source_block compound3
_cod_depositor_comments
;
The following automatic conversions were performed:

'_exptl_absorpt_correction_type' value 'multiscan' changed to
'multi-scan' according to the built-in table from CIF Core dictionary
named 'cif_core.dic' version 2.4.1 from 2010-06-29.

Automatic conversion script
Id: cif_fix_values 1646 2011-03-28 12:23:43Z adriana 

The following automatic conversions were performed:

'_refine_ls_weighting_scheme' value 'calc
w=1/[\s^2^(Fo^2^)+(0.0921P)^2^+0.0000P] where P=(Fo^2^+2Fc^2^)/3' was
changed to 'calc'. New tag '_refine_ls_weighting_details' was
created. The value of the new tag was set to
'w=1/[\s^2^(Fo^2^)+(0.0921P)^2^+0.0000P] where P=(Fo^2^+2Fc^2^)/3'.

Automatic conversion script
Id: cif_fix_values 3143 2015-03-26 13:38:13Z robertas 
;
_cod_database_code 4320799

loop_
_symmetry_equiv_pos_as_xyz
'x, y, z'
'-y, x-y, z'
'-x+y, -x, z'
'-y, -x, -z+1/2'
'-x+y, y, -z+1/2'
'x, x-y, -z+1/2'
'-x, -y, -z'
'y, -x+y, -z'
'x-y, x, -z'
'y, x, z-1/2'
'x-y, -y, z-1/2'
'-x, -x+y, z-1/2'

loop_
_atom_site_aniso_label
_atom_site_aniso_U_11
_atom_site_aniso_U_22
_atom_site_aniso_U_33
_atom_site_aniso_U_23
_atom_site_aniso_U_13
_atom_site_aniso_U_12
Re 0.0160(5) 0.0155(5) 0.0252(6) -0.0010(2) -0.0001(2) 0.0074(3)
Os 0.0160(5) 0.0155(5) 0.0252(6) -0.0010(2) -0.0001(2) 0.0074(3)
Se1 0.0211(9) 0.0211(9) 0.024(2) 0.000 0.000 0.0105(4)
Se2 0.0217(8) 0.0176(8) 0.0283(11) -0.0009(6) 0.0014(6) 0.0106(6)
Cs1 0.0252(8) 0.0252(8) 0.062(2) 0.000 0.000 0.0126(4)
Cs2 0.0231(8) 0.0231(8) 0.058(2) 0.000 0.000 0.0116(4)
Cl 0.020(2) 0.023(2) 0.037(3) -0.008(2) -0.0051(15) 0.0083(14)

loop_
_atom_site_label
_atom_site_type_symbol
_atom_site_fract_x
_atom_site_fract_y
_atom_site_fract_z
_atom_site_U_iso_or_equiv
_atom_site_thermal_displace_type
_atom_site_occupancy
_atom_site_calc_flag
_atom_site_refinement_flags
_atom_site_disorder_group
Re Re 0.51324(7) 0.17873(7) 0.17423(5) 0.0191(4) Uani 0.67 d P .
Os Os 0.51324(7) 0.17873(7) 0.17423(5) 0.0191(4) Uani 0.33 d P .
Se1 Se 0.6667 0.3333 0.0333(2) 0.0220(7) Uani 1 d S .
Se2 Se 0.6703(2) 0.0411(2) 0.17630(11) 0.0222(5) Uani 1 d . .
Cs1 Cs 1.0000 0.0000 0.0000 0.0375(8) Uani 1 d S .
Cs2 Cs 0.3333 -0.3333 0.2500 0.0348(8) Uani 1 d S .
Cl Cl 0.3148(4) -0.0286(4) 0.0797(3) 0.0281(10) Uani 1 d . .

loop_
_atom_type_symbol
_atom_type_description
_atom_type_scat_dispersion_real
_atom_type_scat_dispersion_imag
_atom_type_scat_source
Cl Cl 0.1484 0.1585 'International Tables Vol C Tables 4.2.6.8 and 6.1.1.4'
Se Se -0.0929 2.2259 'International Tables Vol C Tables 4.2.6.8 and 6.1.1.4'
Cs Cs -0.3680 2.1192 'International Tables Vol C Tables 4.2.6.8 and 6.1.1.4'
Re Re -1.0185 7.2310 'International Tables Vol C Tables 4.2.6.8 and 6.1.1.4'
Os Os -1.2165 7.6030 'International Tables Vol C Tables 4.2.6.8 and 6.1.1.4'

loop_
_geom_angle_atom_site_label_1
_geom_angle_atom_site_label_2
_geom_angle_atom_site_label_3
_geom_angle
_geom_angle_site_symmetry_1
_geom_angle_site_symmetry_3
_geom_angle_publ_flag
Cl Re Se2 92.97(9) . 3_665 ?
Cl Re Se1 93.46(11) . . ?
Se2 Re Se1 89.73(4) 3_665 . ?
Cl Re Se2 90.38(9) . . ?
Se2 Re Se2 176.59(5) 3_665 . ?
Se1 Re Se2 89.44(4) . . ?
Cl Re Se2 90.71(11) . 5_655 ?
Se2 Re Se2 89.02(6) 3_665 5_655 ?
Se1 Re Se2 175.70(5) . 5_655 ?
Se2 Re Se2 91.57(6) . 5_655 ?
Cl Re Os 132.69(10) . 5_655 ?
Se2 Re Os 118.81(5) 3_665 5_655 ?
Se1 Re Os 118.74(5) . 5_655 ?
Se2 Re Os 58.91(4) . 5_655 ?
Se2 Re Os 58.56(4) 5_655 5_655 ?
Cl Re Re 132.69(10) . 5_655 ?
Se2 Re Re 118.81(5) 3_665 5_655 ?
Se1 Re Re 118.74(5) . 5_655 ?
Se2 Re Re 58.91(4) . 5_655 ?
Se2 Re Re 58.56(4) 5_655 5_655 ?
Os Re Re 0.00(5) 5_655 5_655 ?
Cl Re Re 137.09(10) . 3_665 ?
Se2 Re Re 58.67(4) 3_665 3_665 ?
Se1 Re Re 58.38(3) . 3_665 ?
Se2 Re Re 118.20(4) . 3_665 ?
Se2 Re Re 117.58(4) 5_655 3_665 ?
Os Re Re 90.220(12) 5_655 3_665 ?
Re Re Re 90.220(12) 5_655 3_665 ?
Cl Re Os 137.09(10) . 3_665 ?
Se2 Re Os 58.67(4) 3_665 3_665 ?
Se1 Re Os 58.38(3) . 3_665 ?
Se2 Re Os 118.20(4) . 3_665 ?
Se2 Re Os 117.58(4) 5_655 3_665 ?
Os Re Os 90.220(12) 5_655 3_665 ?
Re Re Os 90.220(12) 5_655 3_665 ?
Re Re Os 0.00(5) 3_665 3_665 ?
Cl Re Os 134.95(9) . 2_655 ?
Se2 Re Os 118.66(4) 3_665 2_655 ?
Se1 Re Os 58.38(3) . 2_655 ?
Se2 Re Os 58.20(4) . 2_655 ?
Se2 Re Os 118.88(4) 5_655 2_655 ?
Os Re Os 60.37(3) 5_655 2_655 ?
Re Re Os 60.37(3) 5_655 2_655 ?
Re Re Os 60.0 3_665 2_655 ?
Os Re Os 60.0 3_665 2_655 ?
Cl Re Re 134.95(9) . 2_655 ?
Se2 Re Re 118.66(4) 3_665 2_655 ?
Se1 Re Re 58.38(3) . 2_655 ?
Se2 Re Re 58.20(4) . 2_655 ?
Se2 Re Re 118.88(4) 5_655 2_655 ?
Os Re Re 60.37(3) 5_655 2_655 ?
Re Re Re 60.37(3) 5_655 2_655 ?
Re Re Re 60.0 3_665 2_655 ?
Os Re Re 60.0 3_665 2_655 ?
Os Re Re 0.00(5) 2_655 2_655 ?
Cl Re Re 135.21(9) . 6 ?
Se2 Re Re 58.78(4) 3_665 6 ?
Se1 Re Re 117.97(5) . 6 ?
Se2 Re Re 118.89(5) . 6 ?
Se2 Re Re 57.98(4) 5_655 6 ?
Os Re Re 60.02(3) 5_655 6 ?
Re Re Re 60.02(3) 5_655 6 ?
Re Re Re 59.61(3) 3_665 6 ?
Os Re Re 59.61(3) 3_665 6 ?
Os Re Re 89.779(12) 2_655 6 ?
Re Re Re 89.779(12) 2_655 6 ?
Cl Os Se2 92.97(9) . 3_665 ?
Cl Os Se1 93.46(11) . . ?
Se2 Os Se1 89.73(4) 3_665 . ?
Cl Os Se2 90.38(9) . . ?
Se2 Os Se2 176.59(5) 3_665 . ?
Se1 Os Se2 89.44(4) . . ?
Cl Os Se2 90.71(11) . 5_655 ?
Se2 Os Se2 89.02(6) 3_665 5_655 ?
Se1 Os Se2 175.70(5) . 5_655 ?
Se2 Os Se2 91.57(6) . 5_655 ?
Cl Os Os 132.69(10) . 5_655 ?
Se2 Os Os 118.81(5) 3_665 5_655 ?
Se1 Os Os 118.74(5) . 5_655 ?
Se2 Os Os 58.91(4) . 5_655 ?
Se2 Os Os 58.56(4) 5_655 5_655 ?
Cl Os Re 132.69(10) . 5_655 ?
Se2 Os Re 118.81(5) 3_665 5_655 ?
Se1 Os Re 118.74(5) . 5_655 ?
Se2 Os Re 58.91(4) . 5_655 ?
Se2 Os Re 58.56(4) 5_655 5_655 ?
Os Os Re 0.00(5) 5_655 5_655 ?
Cl Os Re 137.09(10) . 3_665 ?
Se2 Os Re 58.67(4) 3_665 3_665 ?
Se1 Os Re 58.38(3) . 3_665 ?
Se2 Os Re 118.20(4) . 3_665 ?
Se2 Os Re 117.58(4) 5_655 3_665 ?
Os Os Re 90.220(12) 5_655 3_665 ?
Re Os Re 90.220(12) 5_655 3_665 ?
Cl Os Os 137.09(10) . 3_665 ?
Se2 Os Os 58.67(4) 3_665 3_665 ?
Se1 Os Os 58.38(3) . 3_665 ?
Se2 Os Os 118.20(4) . 3_665 ?
Se2 Os Os 117.58(4) 5_655 3_665 ?
Os Os Os 90.220(12) 5_655 3_665 ?
Re Os Os 90.220(12) 5_655 3_665 ?
Re Os Os 0.00(5) 3_665 3_665 ?
Cl Os Os 134.95(9) . 2_655 ?
Se2 Os Os 118.66(4) 3_665 2_655 ?
Se1 Os Os 58.38(3) . 2_655 ?
Se2 Os Os 58.20(4) . 2_655 ?
Se2 Os Os 118.88(4) 5_655 2_655 ?
Os Os Os 60.37(3) 5_655 2_655 ?
Re Os Os 60.37(3) 5_655 2_655 ?
Re Os Os 60.0 3_665 2_655 ?
Os Os Os 60.0 3_665 2_655 ?
Cl Os Re 134.95(9) . 2_655 ?
Se2 Os Re 118.66(4) 3_665 2_655 ?
Se1 Os Re 58.38(3) . 2_655 ?
Se2 Os Re 58.20(4) . 2_655 ?
Se2 Os Re 118.88(4) 5_655 2_655 ?
Os Os Re 60.37(3) 5_655 2_655 ?
Re Os Re 60.37(3) 5_655 2_655 ?
Re Os Re 60.0 3_665 2_655 ?
Os Os Re 60.0 3_665 2_655 ?
Os Os Re 0.00(5) 2_655 2_655 ?
Cl Os Re 135.21(9) . 6 ?
Se2 Os Re 58.78(4) 3_665 6 ?
Se1 Os Re 117.97(5) . 6 ?
Se2 Os Re 118.89(5) . 6 ?
Se2 Os Re 57.98(4) 5_655 6 ?
Os Os Re 60.02(3) 5_655 6 ?
Re Os Re 60.02(3) 5_655 6 ?
Re Os Re 59.61(3) 3_665 6 ?
Os Os Re 59.61(3) 3_665 6 ?
Os Os Re 89.779(12) 2_655 6 ?
Re Os Re 89.779(12) 2_655 6 ?
Os Se1 Re 0.00(5) . . ?
Os Se1 Os 63.24(7) . 2_655 ?
Re Se1 Os 63.24(7) . 2_655 ?
Os Se1 Re 63.24(7) . 2_655 ?
Re Se1 Re 63.24(7) . 2_655 ?
Os Se1 Re 0.00(5) 2_655 2_655 ?
Os Se1 Os 63.24(7) . 3_665 ?
Re Se1 Os 63.24(7) . 3_665 ?
Os Se1 Os 63.24(7) 2_655 3_665 ?
Re Se1 Os 63.24(7) 2_655 3_665 ?
Os Se1 Re 63.24(7) . 3_665 ?
Re Se1 Re 63.24(7) . 3_665 ?
Os Se1 Re 63.24(7) 2_655 3_665 ?
Re Se1 Re 63.24(7) 2_655 3_665 ?
Os Se1 Re 0.00(5) 3_665 3_665 ?
Os Se1 Cs2 142.74(4) . 7_655 ?
Re Se1 Cs2 142.74(4) . 7_655 ?
Os Se1 Cs2 142.74(4) 2_655 7_655 ?
Re Se1 Cs2 142.74(4) 2_655 7_655 ?
Os Se1 Cs2 142.74(4) 3_665 7_655 ?
Re Se1 Cs2 142.74(4) 3_665 7_655 ?
Os Se2 Re 0.00(5) 2_655 2_655 ?
Os Se2 Re 63.13(4) 2_655 . ?
Re Se2 Re 63.13(4) 2_655 . ?
Os Se2 Os 63.13(4) 2_655 . ?
Re Se2 Os 63.13(4) 2_655 . ?
Re Se2 Os 0.00(4) . . ?
Os Se2 Os 63.24(4) 2_655 5_655 ?
Re Se2 Os 63.24(4) 2_655 5_655 ?
Re Se2 Os 62.53(4) . 5_655 ?
Os Se2 Os 62.53(4) . 5_655 ?
Os Se2 Re 63.24(4) 2_655 5_655 ?
Re Se2 Re 63.24(4) 2_655 5_655 ?
Re Se2 Re 62.53(4) . 5_655 ?
Os Se2 Re 62.53(4) . 5_655 ?
Os Se2 Re 0.00(5) 5_655 5_655 ?
Os Se2 Cs2 151.67(5) 2_655 . ?
Re Se2 Cs2 151.67(5) 2_655 . ?
Re Se2 Cs2 93.09(4) . . ?
Os Se2 Cs2 93.09(4) . . ?
Os Se2 Cs2 92.93(5) 5_655 . ?
Re Se2 Cs2 92.93(5) 5_655 . ?
Os Se2 Cs1 93.54(4) 2_655 . ?
Re Se2 Cs1 93.54(4) 2_655 . ?
Re Se2 Cs1 138.22(5) . . ?
Os Se2 Cs1 138.22(5) . . ?
Os Se2 Cs1 139.40(5) 5_655 . ?
Re Se2 Cs1 139.40(5) 5_655 . ?
Cs2 Se2 Cs1 114.79(4) . . ?
Cl Cs1 Cl 70.19(7) 9_655 1_655 ?
Cl Cs1 Cl 70.19(7) 9_655 2_655 ?
Cl Cs1 Cl 109.81(7) 1_655 2_655 ?
Cl Cs1 Cl 109.81(7) 9_655 8_655 ?
Cl Cs1 Cl 70.19(7) 1_655 8_655 ?
Cl Cs1 Cl 180.0 2_655 8_655 ?
Cl Cs1 Cl 109.81(7) 9_655 7_655 ?
Cl Cs1 Cl 180.0 1_655 7_655 ?
Cl Cs1 Cl 70.19(7) 2_655 7_655 ?
Cl Cs1 Cl 109.81(7) 8_655 7_655 ?
Cl Cs1 Cl 180.0 9_655 3_655 ?
Cl Cs1 Cl 109.81(7) 1_655 3_655 ?
Cl Cs1 Cl 109.81(7) 2_655 3_655 ?
Cl Cs1 Cl 70.19(7) 8_655 3_655 ?
Cl Cs1 Cl 70.19(7) 7_655 3_655 ?
Cl Cs1 Se2 56.13(7) 9_655 7_755 ?
Cl Cs1 Se2 54.88(7) 1_655 7_755 ?
Cl Cs1 Se2 126.31(6) 2_655 7_755 ?
Cl Cs1 Se2 53.69(6) 8_655 7_755 ?
Cl Cs1 Se2 125.12(7) 7_655 7_755 ?
Cl Cs1 Se2 123.87(7) 3_655 7_755 ?
Cl Cs1 Se2 54.88(7) 9_655 3_765 ?
Cl Cs1 Se2 53.69(6) 1_655 3_765 ?
Cl Cs1 Se2 56.13(7) 2_655 3_765 ?
Cl Cs1 Se2 123.87(7) 8_655 3_765 ?
Cl Cs1 Se2 126.31(6) 7_655 3_765 ?
Cl Cs1 Se2 125.12(7) 3_655 3_765 ?
Se2 Cs1 Se2 90.66(3) 7_755 3_765 ?
Cl Cs1 Se2 123.87(7) 9_655 . ?
Cl Cs1 Se2 125.12(7) 1_655 . ?
Cl Cs1 Se2 53.69(6) 2_655 . ?
Cl Cs1 Se2 126.31(6) 8_655 . ?
Cl Cs1 Se2 54.88(7) 7_655 . ?
Cl Cs1 Se2 56.13(7) 3_655 . ?
Se2 Cs1 Se2 180.0 7_755 . ?
Se2 Cs1 Se2 89.34(3) 3_765 . ?
Cl Cs1 Se2 125.12(7) 9_655 9_545 ?
Cl Cs1 Se2 126.31(6) 1_655 9_545 ?
Cl Cs1 Se2 123.87(7) 2_655 9_545 ?
Cl Cs1 Se2 56.13(7) 8_655 9_545 ?
Cl Cs1 Se2 53.69(6) 7_655 9_545 ?
Cl Cs1 Se2 54.88(7) 3_655 9_545 ?
Se2 Cs1 Se2 89.34(3) 7_755 9_545 ?
Se2 Cs1 Se2 180.0 3_765 9_545 ?
Se2 Cs1 Se2 90.66(3) . 9_545 ?
Cl Cs1 Se2 53.69(6) 9_655 8_665 ?
Cl Cs1 Se2 123.87(7) 1_655 8_665 ?
Cl Cs1 Se2 54.88(7) 2_655 8_665 ?
Cl Cs1 Se2 125.12(7) 8_655 8_665 ?
Cl Cs1 Se2 56.13(7) 7_655 8_665 ?
Cl Cs1 Se2 126.31(6) 3_655 8_665 ?
Se2 Cs1 Se2 89.34(3) 7_755 8_665 ?
Se2 Cs1 Se2 90.66(3) 3_765 8_665 ?
Se2 Cs1 Se2 90.66(3) . 8_665 ?
Se2 Cs1 Se2 89.34(3) 9_545 8_665 ?
Cl Cs1 Se2 126.31(6) 9_655 2_645 ?
Cl Cs1 Se2 56.13(7) 1_655 2_645 ?
Cl Cs1 Se2 125.12(7) 2_655 2_645 ?
Cl Cs1 Se2 54.88(7) 8_655 2_645 ?
Cl Cs1 Se2 123.87(7) 7_655 2_645 ?
Cl Cs1 Se2 53.69(6) 3_655 2_645 ?
Se2 Cs1 Se2 90.66(3) 7_755 2_645 ?
Se2 Cs1 Se2 89.34(3) 3_765 2_645 ?
Se2 Cs1 Se2 89.34(3) . 2_645 ?
Se2 Cs1 Se2 90.66(3) 9_545 2_645 ?
Se2 Cs1 Se2 180.0 8_665 2_645 ?
Se2 Cs2 Se2 76.85(5) 5_655 2_545 ?
Se2 Cs2 Se2 58.99(5) 5_655 . ?
Se2 Cs2 Se2 112.26(2) 2_545 . ?
Se2 Cs2 Se2 112.26(2) 5_655 4 ?
Se2 Cs2 Se2 58.99(5) 2_545 4 ?
Se2 Cs2 Se2 170.02(5) . 4 ?
Se2 Cs2 Se2 112.26(2) 5_655 6_545 ?
Se2 Cs2 Se2 170.02(5) 2_545 6_545 ?
Se2 Cs2 Se2 76.85(5) . 6_545 ?
Se2 Cs2 Se2 112.26(2) 4 6_545 ?
Se2 Cs2 Se2 170.02(5) 5_655 3_655 ?
Se2 Cs2 Se2 112.26(2) 2_545 3_655 ?
Se2 Cs2 Se2 112.26(2) . 3_655 ?
Se2 Cs2 Se2 76.85(5) 4 3_655 ?
Se2 Cs2 Se2 58.99(5) 6_545 3_655 ?
Se2 Cs2 Cl 54.93(6) 5_655 . ?
Se2 Cs2 Cl 58.24(6) 2_545 . ?
Se2 Cs2 Cl 54.64(6) . . ?
Se2 Cs2 Cl 117.16(6) 4 . ?
Se2 Cs2 Cl 129.92(6) 6_545 . ?
Se2 Cs2 Cl 125.56(6) 3_655 . ?
Se2 Cs2 Cl 58.24(6) 5_655 4 ?
Se2 Cs2 Cl 54.93(6) 2_545 4 ?
Se2 Cs2 Cl 117.16(6) . 4 ?
Se2 Cs2 Cl 54.64(6) 4 4 ?
Se2 Cs2 Cl 125.56(6) 6_545 4 ?
Se2 Cs2 Cl 129.92(6) 3_655 4 ?
Cl Cs2 Cl 90.71(11) . 4 ?
Se2 Cs2 Cl 54.64(6) 5_655 5_655 ?
Se2 Cs2 Cl 129.92(6) 2_545 5_655 ?
Se2 Cs2 Cl 54.93(6) . 5_655 ?
Se2 Cs2 Cl 125.56(6) 4 5_655 ?
Se2 Cs2 Cl 58.24(6) 6_545 5_655 ?
Se2 Cs2 Cl 117.16(6) 3_655 5_655 ?
Cl Cs2 Cl 97.02(11) . 5_655 ?
Cl Cs2 Cl 86.24(8) 4 5_655 ?
Se2 Cs2 Cl 129.92(6) 5_655 2_545 ?
Se2 Cs2 Cl 54.64(6) 2_545 2_545 ?
Se2 Cs2 Cl 125.56(6) . 2_545 ?
Se2 Cs2 Cl 54.93(6) 4 2_545 ?
Se2 Cs2 Cl 117.16(6) 6_545 2_545 ?
Se2 Cs2 Cl 58.24(6) 3_655 2_545 ?
Cl Cs2 Cl 86.24(8) . 2_545 ?
Cl Cs2 Cl 97.02(11) 4 2_545 ?
Cl Cs2 Cl 175.39(10) 5_655 2_545 ?
Se2 Cs2 Cl 117.16(6) 5_655 3_655 ?
Se2 Cs2 Cl 125.56(6) 2_545 3_655 ?
Se2 Cs2 Cl 58.24(6) . 3_655 ?
Se2 Cs2 Cl 129.92(6) 4 3_655 ?
Se2 Cs2 Cl 54.93(6) 6_545 3_655 ?
Se2 Cs2 Cl 54.64(6) 3_655 3_655 ?
Cl Cs2 Cl 86.24(8) . 3_655 ?
Cl Cs2 Cl 175.39(10) 4 3_655 ?
Cl Cs2 Cl 90.71(11) 5_655 3_655 ?
Cl Cs2 Cl 86.24(8) 2_545 3_655 ?
Se2 Cs2 Cl 125.56(6) 5_655 6_545 ?
Se2 Cs2 Cl 117.16(6) 2_545 6_545 ?
Se2 Cs2 Cl 129.92(6) . 6_545 ?
Se2 Cs2 Cl 58.23(6) 4 6_545 ?
Se2 Cs2 Cl 54.64(6) 6_545 6_545 ?
Se2 Cs2 Cl 54.93(6) 3_655 6_545 ?
Cl Cs2 Cl 175.39(10) . 6_545 ?
Cl Cs2 Cl 86.24(8) 4 6_545 ?
Cl Cs2 Cl 86.24(8) 5_655 6_545 ?
Cl Cs2 Cl 90.71(11) 2_545 6_545 ?
Cl Cs2 Cl 97.02(11) 3_655 6_545 ?
Os Cl Re 0.00(5) . . ?
Os Cl Cs1 119.71(13) . 1_455 ?
Re Cl Cs1 119.71(13) . 1_455 ?
Os Cl Cs2 88.80(11) . . ?
Re Cl Cs2 88.80(11) . . ?
Cs1 Cl Cs2 130.71(11) 1_455 . ?

loop_
_geom_bond_atom_site_label_1
_geom_bond_atom_site_label_2
_geom_bond_distance
_geom_bond_site_symmetry_2
_geom_bond_publ_flag
Re Cl 2.402(4) . ?
Re Se2 2.4994(15) 3_665 ?
Re Se1 2.502(2) . ?
Re Se2 2.512(2) . ?
Re Se2 2.521(2) 5_655 ?
Re Os 2.6121(12) 5_655 ?
Re Re 2.6121(12) 5_655 ?
Re Re 2.6232(10) 3_665 ?
Re Os 2.6232(10) 3_665 ?
Re Os 2.6232(10) 2_655 ?
Re Re 2.6232(10) 2_655 ?
Re Re 2.6323(12) 6 ?
Os Cl 2.402(4) . ?
Os Se2 2.4994(15) 3_665 ?
Os Se1 2.502(2) . ?
Os Se2 2.512(2) . ?
Os Se2 2.521(2) 5_655 ?
Os Os 2.6121(12) 5_655 ?
Os Re 2.6121(12) 5_655 ?
Os Re 2.6232(10) 3_665 ?
Os Os 2.6232(10) 3_665 ?
Os Os 2.6232(10) 2_655 ?
Os Re 2.6232(10) 2_655 ?
Os Re 2.6323(12) 6 ?
Se1 Os 2.502(2) 2_655 ?
Se1 Re 2.502(2) 2_655 ?
Se1 Os 2.502(2) 3_665 ?
Se1 Re 2.502(2) 3_665 ?
Se1 Cs2 4.001(3) 7_655 ?
Se2 Os 2.4994(15) 2_655 ?
Se2 Re 2.4994(15) 2_655 ?
Se2 Os 2.521(2) 5_655 ?
Se2 Re 2.521(2) 5_655 ?
Se2 Cs2 3.6633(14) . ?
Se2 Cs1 4.2641(15) . ?
Cs1 Cl 3.435(4) 9_655 ?
Cs1 Cl 3.435(4) 1_655 ?
Cs1 Cl 3.435(4) 2_655 ?
Cs1 Cl 3.435(4) 8_655 ?
Cs1 Cl 3.435(4) 7_655 ?
Cs1 Cl 3.435(4) 3_655 ?
Cs1 Se2 4.2641(15) 7_755 ?
Cs1 Se2 4.2641(15) 3_765 ?
Cs1 Se2 4.2641(15) 9_545 ?
Cs1 Se2 4.2641(15) 8_665 ?
Cs1 Se2 4.2641(15) 2_645 ?
Cs2 Se2 3.6632(14) 5_655 ?
Cs2 Se2 3.6633(14) 2_545 ?
Cs2 Se2 3.6633(14) 4 ?
Cs2 Se2 3.6633(14) 6_545 ?
Cs2 Se2 3.6633(14) 3_655 ?
Cs2 Cl 3.917(4) . ?
Cs2 Cl 3.918(4) 4 ?
Cs2 Cl 3.917(4) 5_655 ?
Cs2 Cl 3.918(4) 2_545 ?
Cs2 Cl 3.917(4) 3_655 ?
Cs2 Cl 3.917(4) 6_545 ?
Cl Cs1 3.435(4) 1_455 ?
